data_4030475
loop_
_publ_author_name
'Keszler, D. A.'
'Winter, B.'
'Gard, G. L.'

_publ_section_title
;
 The crystal structure of (pentafluoro-lamda6-sulfanyl)(fluorosulfonyl)
 diethylacetamide
;
_journal_name_full 'European Journal of Solid State and Inorganic Chemistry'
_journal_page_first 835
_journal_page_last 855
_journal_volume 29
_journal_year 1992
_chemical_formula_sum 'C6 H11 F6 N O3 S2'
_chemical_formula_weight 323.30
_space_group_IT_number 14
_symmetry_cell_setting monoclinic
_symmetry_Int_Tables_number 14
_symmetry_space_group_name_Hall '-P 2yab'
_symmetry_space_group_name_H-M 'P 1 21/a 1'
_cell_angle_alpha 90
_cell_angle_beta 102.404(9)
_cell_angle_gamma 90
_cell_formula_units_Z 4
_cell_length_a 10.945(2)
_cell_length_b 8.932(2)
_cell_length_c 12.564(1)
_cell_volume 1199.6(4)
_diffrn_ambient_temperature 296
_diffrn_radiation_probe x-ray
_diffrn_radiation_type MoK\a
_diffrn_radiation_wavelength 0.71069
_exptl_absorpt_coefficient_mu 0.522
_exptl_crystal_density_diffrn 1.790
_exptl_crystal_F_000 656
_refine_ls_number_parameters 162
_refine_ls_number_reflns 1577
_refine_ls_R_factor_gt 0.065
_refine_ls_wR_factor_gt 0.079
_cod_data_source_file EJSSIC-1992-29-835-855.cif
_cod_data_source_block pentafluoro
_cod_original_sg_symbol_H-M 'P 21/a'
_cod_database_code 4030475

loop_
_symmetry_equiv_pos_site_id
_symmetry_equiv_pos_as_xyz
1 x,y,z
2 1/2-x,1/2+y,-z
3 -x,-y,-z
4 1/2+x,1/2-y,z

loop_
_atom_site_aniso_label
_atom_site_aniso_U_11
_atom_site_aniso_U_22
_atom_site_aniso_U_33
_atom_site_aniso_U_23
_atom_site_aniso_U_13
_atom_site_aniso_U_12
S1 0.0466(8) 0.0439(8) 0.0385(8) -0.0016(6) 0.0114(6) 0.0005(7)
S2 0.0426(8) 0.0428(8) 0.0468(8) 0.0125(6) 0.0089(6) 0.0009(6)
F1 0.082(3) 0.182(5) 0.058(2) -0.018(3) 0.037(2) -0.045(3)
F2 0.080(3) 0.081(3) 0.047(2) -0.015(2) 0.014(2) -0.003(2)
F3 0.072(3) 0.172(5) 0.068(3) -0.040(3) 0.021(2) -0.059(3)
F4 0.158(4) 0.072(3) 0.048(2) 0.000(2) -0.008(2) 0.041(3)
F5 0.206(5) 0.064(3) 0.062(3) -0.011(2) 0.013(3) 0.054(3)
F6 0.057(2) 0.074(3) 0.088(3) 0.032(2) 0.028(2) 0.026(2)
O1 0.085(3) 0.061(3) 0.042(2) 0.007(2) 0.004(2) -0.007(2)
O2 0.044(2) 0.053(2) 0.079(3) 0.019(2) 0.017(2) -0.005(2)
O3 0.032(2) 0.038(2) 0.069(3) -0.007(2) 0.020(2) -0.003(2)
N1 0.034(2) 0.031(2) 0.045(2) 0.000(2) 0.012(2) 0.000(2)
C1 0.024(2) 0.032(3) 0.039(3) 0.001(2) 0.009(2) -0.004(2)
C2 0.027(2) 0.032(3) 0.034(3) 0.002(2) 0.007(2) 0.000(2)
C3 0.034(3) 0.034(3) 0.061(4) 0.000(3) 0.009(3) -0.003(2)
C4 0.054(4) 0.062(4) 0.078(5) 0.011(3) 0.028(3) -0.007(3)
C5 0.044(3) 0.037(3) 0.076(4) -0.006(3) 0.023(3) 0.000(3)
C6 0.080(5) 0.074(5) 0.068(4) -0.031(4) 0.025(4) -0.005(4)

loop_
_atom_site_label
_atom_site_type_symbol
_atom_site_thermal_displace_type
_atom_site_fract_x
_atom_site_fract_y
_atom_site_fract_z
_atom_site_occupancy
_atom_site_U_iso_or_equiv
S1 S Uani 0.36270(10) 0.6462(2) 0.58970(10) 1.000 0.0427(5)
S2 S Uani 0.41060(10) 0.5714(2) 0.83940(10) 1.000 0.0442(5)
F1 F Uani 0.4894(4) 0.7017(6) 0.5684(3) 1.000 0.104(2)
F2 F Uani 0.3256(3) 0.5961(4) 0.4668(3) 1.000 0.0693(16)
F3 F Uani 0.2337(4) 0.5922(6) 0.6028(3) 1.000 0.103(2)
F4 F Uani 0.3050(5) 0.8018(5) 0.5534(3) 1.000 0.0972(18)
F5 F Uani 0.4188(5) 0.4900(5) 0.6176(3) 1.000 0.113(2)
F6 F Uani 0.5186(3) 0.4706(4) 0.8272(3) 1.000 0.0711(16)
O1 O Uani 0.4502(4) 0.6512(5) 0.9375(3) 1.000 0.0641(16)
O2 O Uani 0.3030(3) 0.4822(5) 0.8210(3) 1.000 0.0581(14)
O3 O Uani 0.2250(3) 0.8063(4) 0.7707(3) 1.000 0.0450(14)
N1 N Uani 0.3803(4) 0.9731(5) 0.7763(3) 1.000 0.0361(12)
C1 C Uani 0.4116(4) 0.7083(5) 0.7343(4) 1.000 0.0313(16)
C2 C Uani 0.3296(4) 0.8375(5) 0.7608(4) 1.000 0.0309(16)
C3 C Uani 0.5075(4) 0.0193(6) 0.7687(5) 1.000 0.0432(19)
C4 C Uani 0.5089(6) 0.1037(7) 0.6657(6) 1.000 0.063(3)
C5 C Uani 0.3022(5) 0.0919(6) 0.8073(5) 1.000 0.0508(19)
C6 C Uani 0.3129(6) 0.0947(8) 0.9299(6) 1.000 0.073(3)
H1 H Uiso 0.49510 0.74520 0.74540 1.000 0.0380
H2 H Uiso 0.54220 1.08160 0.82950 1.000 0.0519
H3 H Uiso 0.55790 0.93220 0.77120 1.000 0.0519
H4 H Uiso 0.59290 1.13020 0.66520 1.000 0.0747
H5 H Uiso 0.47500 1.04250 0.60410 1.000 0.0747
H6 H Uiso 0.45970 1.19190 0.66250 1.000 0.0747
H7 H Uiso 0.32870 1.18580 0.78530 1.000 0.0608
H8 H Uiso 0.21700 1.07490 0.77120 1.000 0.0608
H9 H Uiso 0.28320 1.00260 0.95210 1.000 0.0874
H10 H Uiso 0.39830 1.10850 0.96670 1.000 0.0874
H11 H Uiso 0.26390 1.17480 0.94740 1.000 0.0874

loop_
_atom_type_symbol
_atom_type_description
_atom_type_scat_dispersion_real
_atom_type_scat_dispersion_imag
_atom_type_scat_source
C C 0.0033 0.0016 ' International Tables Vol C Tables 4.2.6.8 and 6.1.1.4'
H H 0.0000 0.0000 ' International Tables Vol C Tables 4.2.6.8 and 6.1.1.4'
F F 0.0171 0.0103 ' International Tables Vol C Tables 4.2.6.8 and 6.1.1.4'
N N 0.0061 0.0033 ' International Tables Vol C Tables 4.2.6.8 and 6.1.1.4'
O O 0.0106 0.0060 ' International Tables Vol C Tables 4.2.6.8 and 6.1.1.4'
S S 0.1246 0.1234 ' International Tables Vol C Tables 4.2.6.8 and 6.1.1.4'

loop_
_geom_angle_atom_site_label_1
_geom_angle_atom_site_label_2
_geom_angle_atom_site_label_3
_geom_angle
_geom_angle_site_symmetry_1
_geom_angle_site_symmetry_3
_geom_angle_publ_flag
F1 S1 F2 88.5(2) . . yes
F1 S1 F3 176.3(2) . . yes
F1 S1 F4 89.2(3) . . yes
F1 S1 F5 90.1(3) . . yes
F1 S1 C1 89.6(2) . . yes
F2 S1 F3 88.1(2) . . yes
F2 S1 F4 87.9(2) . . yes
F2 S1 F5 88.4(2) . . yes
F2 S1 C1 178.1(2) . . yes
F3 S1 F4 89.3(3) . . yes
F3 S1 F5 91.3(3) . . yes
F3 S1 C1 93.9(2) . . yes
F4 S1 F5 176.2(2) . . yes
F4 S1 C1 91.9(2) . . yes
F5 S1 C1 91.8(2) . . yes
F6 S2 O1 106.8(2) . . yes
F6 S2 O2 106.9(2) . . yes
F6 S2 C1 101.6(2) . . yes
O1 S2 O2 121.5(2) . . yes
O1 S2 C1 104.4(3) . . yes
O2 S2 C1 113.8(2) . . yes
C2 N1 C3 128.0(4) . 1_565 yes
C2 N1 C5 116.7(4) . 1_565 yes
C3 N1 C5 115.3(4) 1_565 1_565 yes
S1 C1 S2 117.8(3) . . yes
S1 C1 C2 112.0(3) . . yes
S2 C1 C2 104.7(3) . . yes
O3 C2 N1 124.7(4) . . yes
O3 C2 C1 117.2(4) . . yes
N1 C2 C1 118.0(4) . . yes
N1 C3 C4 112.4(5) 1_545 . yes
N1 C5 C6 111.0(5) 1_545 . yes
S1 C1 H1 108.00 . . no
S2 C1 H1 107.00 . . no
C2 C1 H1 107.00 . . no
C4 C3 H2 109.00 . 1_545 no
C4 C3 H3 109.00 . 1_545 no
N1 C3 H2 109.00 1_545 1_545 no
N1 C3 H3 109.00 1_545 1_545 no
H2 C3 H3 109.00 1_545 1_545 no
C3 C4 H4 109.00 . 1_545 no
C3 C4 H5 110.00 . 1_545 no
C3 C4 H6 110.00 . 1_545 no
H4 C4 H5 110.00 1_545 1_545 no
H4 C4 H6 109.00 1_545 1_545 no
H5 C4 H6 109.00 1_545 1_545 no
C6 C5 H7 109.00 . 1_545 no
C6 C5 H8 110.00 . 1_545 no
N1 C5 H7 109.00 1_545 1_545 no
N1 C5 H8 109.00 1_545 1_545 no
H7 C5 H8 109.00 1_545 1_545 no
C5 C6 H9 109.00 . 1_545 no
C5 C6 H10 110.00 . 1_545 no
C5 C6 H11 109.00 . 1_545 no
H9 C6 H10 109.00 1_545 1_545 no
H9 C6 H11 110.00 1_545 1_545 no
H10 C6 H11 109.00 1_545 1_545 no

loop_
_geom_bond_atom_site_label_1
_geom_bond_atom_site_label_2
_geom_bond_distance
_geom_bond_site_symmetry_2
_geom_bond_publ_flag
S1 F1 1.549(5) . yes
S1 F2 1.575(4) . yes
S1 F3 1.534(5) . yes
S1 F4 1.554(5) . yes
S1 F5 1.534(5) . yes
S1 C1 1.865(5) . yes
S2 F6 1.520(4) . yes
S2 O1 1.409(4) . yes
S2 O2 1.399(4) . yes
S2 C1 1.801(5) . yes
O3 C2 1.210(6) . yes
N1 C2 1.329(6) . yes
N1 C3 1.475(6) 1_565 yes
N1 C5 1.467(7) 1_565 yes
C1 C2 1.542(6) . no
C3 C4 1.501(9) . no
C5 C6 1.520(10) . no
C1 H1 0.9500 . no
C3 H2 0.9600 1_545 no
C3 H3 0.9500 1_545 no
C4 H4 0.9500 1_545 no
C4 H5 0.9600 1_545 no
C4 H6 0.9500 1_545 no
C5 H7 0.9500 1_545 no
C5 H8 0.9600 1_545 no
C6 H9 0.9500 1_545 no
C6 H10 0.9600 1_545 no
C6 H11 0.9500 1_545 no

loop_
_geom_hbond_atom_site_label_D
_geom_hbond_atom_site_label_H
_geom_hbond_atom_site_label_A
_geom_hbond_distance_DH
_geom_hbond_distance_HA
_geom_hbond_distance_DA
_geom_hbond_angle_DHA
_geom_hbond_site_symmetry_A
_geom_hbond_publ_flag
C1 H1 O3 0.9500 2.5100 3.364(6) 149.00 4_565 yes
C5_b H8 F6 0.9600 2.4600 3.216(7) 136.00 4_465 yes

loop_
_geom_torsion_atom_site_label_1
_geom_torsion_atom_site_label_2
_geom_torsion_atom_site_label_3
_geom_torsion_atom_site_label_4
_geom_torsion
_geom_torsion_site_symmetry_1
_geom_torsion_site_symmetry_3
_geom_torsion_site_symmetry_4
_geom_torsion_publ_flag
F1 S1 C1 S2 -123.9(3) . . . no
F1 S1 C1 C2 114.5(4) . . . no
F3 S1 C1 S2 57.5(3) . . . no
F3 S1 C1 C2 -64.0(4) . . . no
F4 S1 C1 S2 146.9(3) . . . no
F4 S1 C1 C2 25.4(4) . . . no
F5 S1 C1 S2 -33.9(3) . . . no
F5 S1 C1 C2 -155.4(4) . . . no
F6 S2 C1 S1 69.6(3) . . . no
F6 S2 C1 C2 -165.2(3) . . . no
O1 S2 C1 S1 -179.5(3) . . . no
O1 S2 C1 C2 -54.3(4) . . . no
O2 S2 C1 S1 -44.9(3) . . . no
O2 S2 C1 C2 80.3(4) . . . no
C3 N1 C2 O3 178.3(5) 1_565 . . no
C3 N1 C2 C1 1.7(7) 1_565 . . no
C5 N1 C2 O3 -0.2(7) 1_565 . . no
C5 N1 C2 C1 -176.7(4) 1_565 . . no
C2 N1 C3 C4 104.2(6) . 1_565 1_565 no
C2 N1 C5 C6 86.0(6) . 1_565 1_565 no
S1 C1 C2 O3 74.6(5) . . . no
S1 C1 C2 N1 -108.6(4) . . . no
S2 C1 C2 O3 -54.2(5) . . . no
S2 C1 C2 N1 122.6(4) . . . no
